data_7152984
loop_
_publ_author_name
'Aravinda, Subrayashastry'
'Raghavender, Upadhyayula S.'
'Rai, Rajkishor'
'Harini, Veldore V.'
'Shamala, Narayanaswamy'
'Balaram, Padmanabhan'

_publ_section_title
;
 Analysis of designed \b-hairpin peptides: molecular conformation and
 packing in crystals.
;
_journal_issue 25
_journal_name_full 'Organic &amp; biomolecular chemistry'
_journal_page_first 4220
_journal_page_last 4231
_journal_paper_doi 10.1039/c3ob25777k
_journal_volume 11
_journal_year 2013
_chemical_formula_sum 'C55 H84 N8 O11.5'
_chemical_formula_weight 1041.30
_chemical_name_common Boc-Leu-Phe-Val-D-Pro-Aib-Leu-Phe-Val-OMe
_chemical_name_systematic
;
t-Butyloxycarbonyl-leucyl-phenylalanyl-valyl-D-prolyl-alpha
-aminoisobutyryl-leucyl-phenylalanyl-valyl-methyl ester
;
_space_group_IT_number 4
_symmetry_cell_setting monoclinic
_symmetry_space_group_name_Hall 'P 2yb'
_symmetry_space_group_name_H-M 'P 1 21 1'
_atom_sites_solution_hydrogens geom
_atom_sites_solution_primary direct
_atom_sites_solution_secondary difmap
_audit_creation_method SHELXL-97
_cell_angle_alpha 90.00
_cell_angle_beta 117.471(2)
_cell_angle_gamma 90.00
_cell_formula_units_Z 4
_cell_length_a 18.0950(4)
_cell_length_b 23.0316(5)
_cell_length_c 18.6368(5)
_cell_measurement_temperature 293(2)
_cell_volume 6891.2(3)
_computing_data_collection SMART
_computing_data_reduction SAINT
_computing_structure_refinement 'SHELXL-97 (Sheldrick, 1997)'
_computing_structure_solution 'SHELXD-97 (Schneider and Sheldrick, 2002)'
_diffrn_ambient_temperature 293(2)
_diffrn_measured_fraction_theta_full 0.869
_diffrn_measured_fraction_theta_max 0.869
_diffrn_measurement_device_type
;
BRUKER AXS SMART APEXII ULTRA CCD with Cu source
;
_diffrn_measurement_method 'omega and phi scans'
_diffrn_radiation_monochromator graphite
_diffrn_radiation_source 'rotating anode'
_diffrn_radiation_type CuK\a
_diffrn_radiation_wavelength 1.54178
_diffrn_reflns_av_R_equivalents 0.0556
_diffrn_reflns_av_sigmaI/netI 0.0575
_diffrn_reflns_limit_h_max 22
_diffrn_reflns_limit_h_min -20
_diffrn_reflns_limit_k_max 28
_diffrn_reflns_limit_k_min -26
_diffrn_reflns_limit_l_max 21
_diffrn_reflns_limit_l_min -22
_diffrn_reflns_number 40004
_diffrn_reflns_theta_full 71.82
_diffrn_reflns_theta_max 71.82
_diffrn_reflns_theta_min 4.64
_exptl_absorpt_coefficient_mu 0.573
_exptl_absorpt_correction_type none
_exptl_crystal_colour 'color less'
_exptl_crystal_density_diffrn 1.004
_exptl_crystal_density_method 'not measured'
_exptl_crystal_description plates
_exptl_crystal_F_000 2248
_exptl_crystal_size_max 0.40
_exptl_crystal_size_mid 0.20
_exptl_crystal_size_min 0.04
_refine_diff_density_max 0.406
_refine_diff_density_min -0.151
_refine_diff_density_rms 0.040
_refine_ls_abs_structure_details 'Flack H D (1983), Acta Cryst. A39, 876-881'
_refine_ls_abs_structure_Flack -10(10)
_refine_ls_extinction_coef 0.0032(3)
_refine_ls_extinction_expression Fc^*^=kFc[1+0.001xFc^2^\l^3^/sin(2\q)]^-1/4^
_refine_ls_extinction_method SHELXL
_refine_ls_goodness_of_fit_ref 0.985
_refine_ls_hydrogen_treatment 'riding over the heavy atom'
_refine_ls_matrix_type full
_refine_ls_number_parameters 1343
_refine_ls_number_reflns 12050
_refine_ls_number_restraints 7
_refine_ls_restrained_S_all 0.985
_refine_ls_R_factor_all 0.1721
_refine_ls_R_factor_gt 0.0915
_refine_ls_shift/su_max 4.271
_refine_ls_shift/su_mean 0.391
_refine_ls_structure_factor_coef Fsqd
_refine_ls_weighting_details 'calc w=1/[\s^2^(Fo^2^)+(0.1000P)^2^+2.0000P] where P=(Fo^2^+2Fc^2^)/3'
_refine_ls_weighting_scheme calc
_refine_ls_wR_factor_gt 0.2096
_refine_ls_wR_factor_ref 0.2644
_reflns_number_gt 4518
_reflns_number_total 12050
_reflns_threshold_expression >2sigma(I)
_cod_data_source_file c3ob25777k.txt
_cod_data_source_block DPUF8-B
_cod_depositor_comments
;
The following automatic conversions were performed:
'_atom_site_symetry_multiplicity' tag replaced with
'_atom_site_symmetry_multiplicity'.

Automatic conversion script
Id: cif_correct_tags 1440 2010-10-19 06:21:57Z saulius 

The following automatic conversions were performed:

'_symmetry_cell_setting' value 'Monoclinic' changed to 'monoclinic'
according to /home/saulius/struct/CIF-dictionaries/cif_core.dic
dictionary named 'cif_core.dic' version 2.4.2 from 2011-04-26.

Automatic conversion script
Id: cif_fix_values 1891 2012-01-12 08:04:46Z andrius 
;
_cod_original_sg_symbol_H-M P21
_cod_original_formula_sum 'C55 H84 N8 O11.50'
_cod_database_code 7152984

loop_
_symmetry_equiv_pos_as_xyz
'x, y, z'
'-x, y+1/2, -z'

loop_
_atom_site_label
_atom_site_type_symbol
_atom_site_fract_x
_atom_site_fract_y
_atom_site_fract_z
_atom_site_U_iso_or_equiv
_atom_site_adp_type
_atom_site_occupancy
_atom_site_symmetry_multiplicity
_atom_site_calc_flag
_atom_site_refinement_flags
C11 C 0.859(3) 0.6939(16) 1.483(3) 0.32(2) Uani 1 1 d .
C12 C 0.8965(17) 0.689(2) 1.5881(19) 0.42(2) Uani 1 1 d .
H12A H 0.8975 0.7270 1.6098 0.628 Uiso 1 1 calc R
H12B H 0.9518 0.6733 1.6124 0.628 Uiso 1 1 calc R
H12C H 0.8607 0.6642 1.5996 0.628 Uiso 1 1 calc R
C13 C 0.830(3) 0.640(3) 1.466(3) 0.54(4) Uani 1 1 d .
H13A H 0.8746 0.6135 1.4952 0.811 Uiso 1 1 calc R
H13B H 0.8082 0.6337 1.4091 0.811 Uiso 1 1 calc R
H13C H 0.7869 0.6351 1.4816 0.811 Uiso 1 1 calc R
C14 C 0.7767(15) 0.7349(12) 1.4548(13) 0.295(8) Uani 1 1 d .
H14A H 0.7924 0.7715 1.4824 0.443 Uiso 1 1 calc R
H14B H 0.7371 0.7160 1.4678 0.443 Uiso 1 1 calc R
H14C H 0.7521 0.7412 1.3975 0.443 Uiso 1 1 calc R
O1 O 0.9122(7) 0.7224(14) 1.4631(9) 0.384(19) Uani 1 1 d .
C10' C 0.9018(17) 0.7094(14) 1.3899(13) 0.264(11) Uani 1 1 d .
O10 O 0.8383(10) 0.7000(10) 1.3363(10) 0.294(8) Uani 1 1 d .
N11 N 0.9627(7) 0.7332(6) 1.3831(7) 0.179(4) Uani 1 1 d .
H11 H 0.9995 0.7524 1.4233 0.215 Uiso 1 1 calc R
C11A C 0.9705(6) 0.7287(5) 1.3112(6) 0.129(3) Uani 1 1 d .
H11A H 0.9235 0.7061 1.2716 0.155 Uiso 1 1 calc R
C11' C 1.0498(6) 0.6982(5) 1.3269(6) 0.121(3) Uani 1 1 d .
O11 O 1.1151(4) 0.7135(3) 1.3910(4) 0.139(2) Uani 1 1 d .
C11B C 0.9687(9) 0.7913(6) 1.2744(11) 0.193(6) Uani 1 1 d .
H11B H 0.9207 0.8114 1.2726 0.231 Uiso 1 1 calc R
H11C H 1.0176 0.8118 1.3135 0.231 Uiso 1 1 calc R
C11G C 0.9662(15) 0.7993(12) 1.2019(16) 0.270(10) Uani 1 1 d .
H11G H 1.0144 0.7810 1.2006 0.324 Uiso 1 1 calc R
C11D C 0.878(2) 0.776(2) 1.125(2) 0.60(4) Uani 1 1 d .
H11D H 0.8814 0.7797 1.0757 0.894 Uiso 1 1 calc R
H11E H 0.8322 0.7979 1.1227 0.894 Uiso 1 1 calc R
H11F H 0.8702 0.7354 1.1338 0.894 Uiso 1 1 calc R
C11E C 0.972(3) 0.8702(12) 1.197(3) 0.49(3) Uani 1 1 d .
H11H H 0.9722 0.8809 1.1476 0.738 Uiso 1 1 calc R
H11I H 1.0223 0.8837 1.2422 0.738 Uiso 1 1 calc R
H11J H 0.9248 0.8876 1.1994 0.738 Uiso 1 1 calc R
N12 N 1.0492(4) 0.6578(4) 1.2815(4) 0.123(2) Uani 1 1 d .
H12 H 1.0026 0.6510 1.2395 0.147 Uiso 1 1 calc R
C12A C 1.1183(5) 0.6217(5) 1.2924(5) 0.115(3) Uani 1 1 d .
H12D H 1.1678 0.6368 1.3389 0.138 Uiso 1 1 calc R
C12' C 1.1349(6) 0.6234(5) 1.2211(5) 0.120(3) Uani 1 1 d .
O12 O 1.0756(3) 0.6194(3) 1.1517(3) 0.142(2) Uani 1 1 d .
C12B C 1.1056(6) 0.5596(6) 1.3118(6) 0.135(3) Uani 1 1 d .
H12E H 1.0504 0.5470 1.2728 0.162 Uiso 1 1 calc R
H12F H 1.1456 0.5349 1.3053 0.162 Uiso 1 1 calc R
C12G C 1.1146(8) 0.5509(5) 1.3938(7) 0.138(3) Uani 1 1 d .
C12D C 1.1901(8) 0.5331(5) 1.4558(7) 0.161(4) Uani 1 1 d .
H12G H 1.2342 0.5279 1.4437 0.193 Uiso 1 1 calc R
C12E C 1.2055(15) 0.5222(9) 1.5359(9) 0.213(7) Uani 1 1 d .
H12H H 1.2583 0.5114 1.5752 0.256 Uiso 1 1 calc R
C12F C 1.1458(17) 0.5272(11) 1.5535(12) 0.238(9) Uani 1 1 d .
H12I H 1.1542 0.5162 1.6047 0.285 Uiso 1 1 calc R
C12H C 1.0708(14) 0.5480(9) 1.5004(13) 0.212(6) Uani 1 1 d .
H12J H 1.0298 0.5542 1.5164 0.254 Uiso 1 1 calc R
C12I C 1.0542(10) 0.5608(8) 1.4162(10) 0.199(5) Uani 1 1 d .
H12K H 1.0028 0.5755 1.3792 0.239 Uiso 1 1 calc R
N13 N 1.2150(4) 0.6218(3) 1.2374(4) 0.120(2) Uani 1 1 d .
H13 H 1.2520 0.6279 1.2865 0.144 Uiso 1 1 calc R
C13A C 1.2439(6) 0.6104(5) 1.1772(6) 0.130(3) Uani 1 1 d .
H13D H 1.1959 0.6068 1.1235 0.156 Uiso 1 1 calc R
C13' C 1.2872(7) 0.5521(6) 1.2034(6) 0.133(3) Uani 1 1 d .
O13 O 1.3630(4) 0.5531(4) 1.2622(4) 0.153(2) Uani 1 1 d .
C13B C 1.3003(7) 0.6581(6) 1.1761(7) 0.144(4) Uani 1 1 d .
H13E H 1.3480 0.6602 1.2301 0.173 Uiso 1 1 calc R
C13G C 1.3330(9) 0.6415(9) 1.1163(11) 0.237(8) Uani 1 1 d .
H13F H 1.3589 0.6040 1.1302 0.356 Uiso 1 1 calc R
H13G H 1.3730 0.6698 1.1187 0.356 Uiso 1 1 calc R
H13H H 1.2875 0.6402 1.0625 0.356 Uiso 1 1 calc R
C13D C 1.2593(11) 0.7161(8) 1.1569(9) 0.202(6) Uani 1 1 d .
H13I H 1.2381 0.7247 1.1944 0.304 Uiso 1 1 calc R
H13J H 1.2142 0.7158 1.1029 0.304 Uiso 1 1 calc R
H13K H 1.2992 0.7451 1.1611 0.304 Uiso 1 1 calc R
N14 N 1.2486(6) 0.5037(5) 1.1711(5) 0.153(3) Uani 1 1 d .
C14A C 1.2841(8) 0.4473(6) 1.2093(6) 0.159(4) Uani 1 1 d .
H14D H 1.3356 0.4391 1.2061 0.191 Uiso 1 1 calc R
C14' C 1.3008(9) 0.4514(5) 1.2968(7) 0.152(4) Uani 1 1 d .
O14 O 1.2488(5) 0.4709(4) 1.3166(5) 0.160(3) Uani 1 1 d .
C14B C 1.2180(10) 0.4044(6) 1.1610(9) 0.213(7) Uani 1 1 d .
H14E H 1.1848 0.3951 1.1880 0.256 Uiso 1 1 calc R
H14F H 1.2428 0.3689 1.1539 0.256 Uiso 1 1 calc R
C14G C 1.1591(14) 0.4357(10) 1.0715(15) 0.297(12) Uani 1 1 d .
H14G H 1.1020 0.4219 1.0470 0.357 Uiso 1 1 calc R
H14H H 1.1820 0.4307 1.0341 0.357 Uiso 1 1 calc R
C14D C 1.1673(8) 0.5024(6) 1.1036(7) 0.176(5) Uani 1 1 d .
H14I H 1.1628 0.5298 1.0623 0.212 Uiso 1 1 calc R
H14J H 1.1249 0.5112 1.1201 0.212 Uiso 1 1 calc R
N15 N 1.3723(6) 0.4279(4) 1.3521(5) 0.155(3) Uani 1 1 d .
H15 H 1.4059 0.4146 1.3351 0.186 Uiso 1 1 calc R
C15A C 1.3982(7) 0.4228(5) 1.4378(6) 0.137(3) Uani 1 1 d .
C15' C 1.4118(6) 0.4825(5) 1.4775(7) 0.131(3) Uani 1 1 d .
O15 O 1.4176(5) 0.4879(4) 1.5455(5) 0.162(3) Uani 1 1 d .
C15B C 1.4854(8) 0.3939(7) 1.4770(7) 0.199(6) Uani 1 1 d .
H15A H 1.5229 0.4163 1.4647 0.298 Uiso 1 1 calc R
H15B H 1.4812 0.3553 1.4559 0.298 Uiso 1 1 calc R
H15C H 1.5062 0.3921 1.5345 0.298 Uiso 1 1 calc R
C15G C 1.3355(10) 0.3878(6) 1.4572(8) 0.195(6) Uani 1 1 d .
H15D H 1.3253 0.3506 1.4310 0.292 Uiso 1 1 calc R
H15E H 1.2841 0.4088 1.4378 0.292 Uiso 1 1 calc R
H15F H 1.3587 0.3824 1.5146 0.292 Uiso 1 1 calc R
N16 N 1.4244(4) 0.5266(4) 1.4392(5) 0.129(2) Uani 1 1 d .
H16 H 1.4188 0.5212 1.3913 0.154 Uiso 1 1 calc R
C16A C 1.4485(6) 0.5866(5) 1.4769(5) 0.127(3) Uani 1 1 d .
H16A H 1.4897 0.5820 1.5337 0.152 Uiso 1 1 calc R
C16' C 1.3763(5) 0.6189(4) 1.4738(5) 0.115(3) Uani 1 1 d .
O16 O 1.3151(3) 0.6315(3) 1.4087(3) 0.133(2) Uani 1 1 d .
C16B C 1.4876(6) 0.6198(6) 1.4353(6) 0.141(3) Uani 1 1 d .
H16B H 1.4492 0.6201 1.3779 0.169 Uiso 1 1 calc R
H16C H 1.5370 0.5989 1.4422 0.169 Uiso 1 1 calc R
C16G C 1.5125(8) 0.6823(7) 1.4622(8) 0.172(5) Uani 1 1 d .
H16G H 1.4646 0.7016 1.4630 0.206 Uiso 1 1 calc R
C16D C 1.5847(8) 0.6865(6) 1.5461(7) 0.189(5) Uani 1 1 d .
H16D H 1.5994 0.7265 1.5593 0.284 Uiso 1 1 calc R
H16E H 1.6316 0.6658 1.5478 0.284 Uiso 1 1 calc R
H16F H 1.5691 0.6698 1.5844 0.284 Uiso 1 1 calc R
C16E C 1.5369(9) 0.7178(10) 1.4042(10) 0.249(10) Uani 1 1 d .
H16H H 1.5499 0.7570 1.4233 0.374 Uiso 1 1 calc R
H16I H 1.4910 0.7178 1.3506 0.374 Uiso 1 1 calc R
H16J H 1.5846 0.7003 1.4033 0.374 Uiso 1 1 calc R
N17 N 1.3819(5) 0.6351(3) 1.5449(4) 0.123(2) Uani 1 1 d .
H17 H 1.4243 0.6236 1.5883 0.148 Uiso 1 1 calc R
C17A C 1.3191(6) 0.6717(5) 1.5526(5) 0.123(3) Uani 1 1 d .
H17A H 1.2636 0.6618 1.5095 0.148 Uiso 1 1 calc R
C17' C 1.3387(7) 0.7333(5) 1.5432(6) 0.134(3) Uani 1 1 d .
O17 O 1.4061(5) 0.7550(4) 1.5877(5) 0.177(3) Uani 1 1 d .
C17B C 1.3229(7) 0.6586(5) 1.6333(6) 0.143(3) Uani 1 1 d .
H17B H 1.3097 0.6180 1.6352 0.172 Uiso 1 1 calc R
H17C H 1.3789 0.6655 1.6758 0.172 Uiso 1 1 calc R
C17G C 1.2620(8) 0.6962(6) 1.6475(6) 0.147(3) Uani 1 1 d .
C17D C 1.2808(11) 0.7369(7) 1.7066(9) 0.193(6) Uani 1 1 d .
H17D H 1.3372 0.7433 1.7399 0.232 Uiso 1 1 calc R
C17E C 1.2305(17) 0.7675(10) 1.7220(13) 0.273(13) Uani 1 1 d .
H17E H 1.2503 0.7932 1.7653 0.327 Uiso 1 1 calc R
C17F C 1.1495(12) 0.7611(10) 1.6743(12) 0.217(7) Uani 1 1 d .
H17F H 1.1116 0.7840 1.6825 0.261 Uiso 1 1 calc R
C17H C 1.1217(11) 0.7216(10) 1.6139(12) 0.215(6) Uani 1 1 d .
H17H H 1.0649 0.7169 1.5807 0.258 Uiso 1 1 calc R
C17I C 1.1768(11) 0.6894(8) 1.6022(9) 0.187(5) Uani 1 1 d .
H17I H 1.1570 0.6611 1.5620 0.224 Uiso 1 1 calc R
N18 N 1.2762(6) 0.7652(4) 1.4896(5) 0.153(3) Uani 1 1 d .
H18 H 1.2276 0.7497 1.4646 0.183 Uiso 1 1 calc R
C18A C 1.2860(9) 0.8233(7) 1.4719(10) 0.183(6) Uani 1 1 d D
H18A H 1.3448 0.8340 1.5031 0.219 Uiso 1 1 calc R
C18' C 1.2367(19) 0.8573(8) 1.5027(14) 0.283(13) Uani 1 1 d D
O18 O 1.254(2) 0.8996(11) 1.5432(13) 0.447(19) Uani 1 1 d D
C18B C 1.2615(13) 0.8277(12) 1.3817(14) 0.30(2) Uani 1 1 d .
H18B H 1.2732 0.8688 1.3777 0.363 Uiso 1 1 calc R
C18G C 1.343(2) 0.7944(15) 1.368(2) 0.38(2) Uani 1 1 d D
H18C H 1.3952 0.8008 1.4155 0.564 Uiso 1 1 calc R
H18D H 1.3450 0.8111 1.3220 0.564 Uiso 1 1 calc R
H18E H 1.3326 0.7535 1.3599 0.564 Uiso 1 1 calc R
C18D C 1.1882(18) 0.8190(13) 1.303(2) 0.347(14) Uani 1 1 d D
H18F H 1.2038 0.8231 1.2608 0.520 Uiso 1 1 calc R
H18G H 1.1465 0.8473 1.2965 0.520 Uiso 1 1 calc R
H18H H 1.1662 0.7807 1.3013 0.520 Uiso 1 1 calc R
O1M O 1.1581(16) 0.8451(9) 1.4705(12) 0.319(12) Uani 1 1 d D
C1M C 1.0926(17) 0.8655(12) 1.4878(17) 0.352(17) Uani 1 1 d D
H1M1 H 1.0426 0.8439 1.4563 0.528 Uiso 1 1 calc R
H1M2 H 1.0826 0.9060 1.4743 0.528 Uiso 1 1 calc R
H1M3 H 1.1091 0.8604 1.5442 0.528 Uiso 1 1 calc R
C21 C 1.0990(12) 0.5782(12) 0.8087(13) 0.232(8) Uani 1 1 d .
C22 C 1.1653(15) 0.5322(11) 0.8815(14) 0.282(10) Uani 1 1 d .
H22A H 1.1807 0.5486 0.9339 0.423 Uiso 1 1 calc R
H22B H 1.2142 0.5265 0.8747 0.423 Uiso 1 1 calc R
H22C H 1.1382 0.4955 0.8770 0.423 Uiso 1 1 calc R
C23 C 1.0661(18) 0.557(2) 0.7335(14) 0.49(4) Uani 1 1 d .
H23A H 1.0338 0.5863 0.6957 0.730 Uiso 1 1 calc R
H23B H 1.0308 0.5243 0.7291 0.730 Uiso 1 1 calc R
H23C H 1.1100 0.5442 0.7218 0.730 Uiso 1 1 calc R
C24 C 1.1562(13) 0.6410(12) 0.8245(18) 0.330(15) Uani 1 1 d .
H24A H 1.1768 0.6531 0.8797 0.495 Uiso 1 1 calc R
H24B H 1.1214 0.6709 0.7892 0.495 Uiso 1 1 calc R
H24C H 1.2022 0.6340 0.8134 0.495 Uiso 1 1 calc R
O2 O 1.0302(5) 0.5946(6) 0.8265(5) 0.205(4) Uani 1 1 d .
C20' C 1.0436(9) 0.6197(7) 0.8961(10) 0.163(4) Uani 1 1 d .
O20 O 1.1097(5) 0.6183(5) 0.9594(5) 0.188(3) Uani 1 1 d .
N21 N 0.9715(5) 0.6395(4) 0.8919(6) 0.153(3) Uani 1 1 d .
H21 H 0.9278 0.6378 0.8457 0.184 Uiso 1 1 calc R
C21A C 0.9616(6) 0.6638(5) 0.9598(6) 0.122(3) Uani 1 1 d .
H21A H 1.0116 0.6551 1.0103 0.146 Uiso 1 1 calc R
C21' C 0.8908(6) 0.6331(4) 0.9595(6) 0.121(3) Uani 1 1 d .
O21 O 0.8247(3) 0.6249(3) 0.8987(3) 0.138(2) Uani 1 1 d .
C21B C 0.9480(7) 0.7294(7) 0.9530(9) 0.182(5) Uani 1 1 d .
H21B H 0.9363 0.7420 0.9964 0.218 Uiso 1 1 calc R
H21C H 0.8992 0.7378 0.9023 0.218 Uiso 1 1 calc R
C21G C 1.0217(18) 0.7655(10) 0.957(3) 0.361(17) Uani 1 1 d .
H21G H 1.0725 0.7667 1.0086 0.433 Uiso 1 1 calc R
C21D C 0.964(3) 0.835(2) 0.918(5) 0.70(4) Uani 1 1 d D
H21D H 0.9471 0.8501 0.9563 1.056 Uiso 1 1 calc R
H21E H 0.9164 0.8289 0.8671 1.056 Uiso 1 1 calc R
H21F H 1.0004 0.8632 0.9116 1.056 Uiso 1 1 calc R
C21E C 1.032(3) 0.750(3) 0.882(4) 0.64(5) Uani 1 1 d D
H21H H 1.0811 0.7676 0.8859 0.953 Uiso 1 1 calc R
H21I H 0.9840 0.7636 0.8347 0.953 Uiso 1 1 calc R
H21J H 1.0356 0.7084 0.8793 0.953 Uiso 1 1 calc R
N22 N 0.8998(4) 0.6152(3) 1.0333(4) 0.119(2) Uani 1 1 d .
H22 H 0.9438 0.6260 1.0757 0.143 Uiso 1 1 calc R
C22A C 0.8406(5) 0.5795(4) 1.0446(5) 0.112(3) Uani 1 1 d .
H22D H 0.7885 0.5794 0.9939 0.134 Uiso 1 1 calc R
C22' C 0.8229(6) 0.6043(4) 1.1080(6) 0.123(3) Uani 1 1 d .
O22 O 0.8780(3) 0.6227(3) 1.1724(4) 0.142(2) Uani 1 1 d .
C22B C 0.8725(7) 0.5169(6) 1.0628(6) 0.146(4) Uani 1 1 d .
H22E H 0.9281 0.5175 1.1080 0.176 Uiso 1 1 calc R
H22F H 0.8372 0.4956 1.0801 0.176 Uiso 1 1 calc R
C22G C 0.8755(9) 0.4849(5) 0.9966(8) 0.140(4) Uani 1 1 d .
C22D C 0.9380(10) 0.4904(7) 0.9796(9) 0.175(5) Uani 1 1 d .
H22G H 0.9844 0.5132 1.0101 0.210 Uiso 1 1 calc R
C22E C 0.9276(19) 0.4556(12) 0.9042(17) 0.250(10) Uani 1 1 d .
H22H H 0.9657 0.4617 0.8845 0.300 Uiso 1 1 calc R
C22F C 0.8691(18) 0.4189(14) 0.8679(17) 0.283(16) Uani 1 1 d .
H22I H 0.8725 0.3935 0.8308 0.340 Uiso 1 1 calc R
C22H C 0.8063(16) 0.4160(9) 0.8812(14) 0.225(9) Uani 1 1 d .
H22J H 0.7599 0.3941 0.8479 0.271 Uiso 1 1 calc R
C22I C 0.8090(8) 0.4476(6) 0.9490(10) 0.174(5) Uani 1 1 d .
H22K H 0.7654 0.4432 0.9619 0.209 Uiso 1 1 calc R
N23 N 0.7447(5) 0.5995(4) 1.0941(5) 0.137(3) Uani 1 1 d .
H23 H 0.7077 0.5915 1.0457 0.164 Uiso 1 1 calc R
C23A C 0.7177(7) 0.6069(6) 1.1554(8) 0.146(4) Uani 1 1 d .
H23D H 0.7654 0.6197 1.2055 0.176 Uiso 1 1 calc R
C23' C 0.6910(9) 0.5479(8) 1.1689(9) 0.170(4) Uani 1 1 d .
O23 O 0.6222(6) 0.5272(5) 1.1181(6) 0.194(3) Uani 1 1 d .
C23B C 0.6460(9) 0.6531(9) 1.1306(10) 0.193(6) Uani 1 1 d .
H23E H 0.5990 0.6401 1.0800 0.232 Uiso 1 1 calc R
C23G C 0.6729(11) 0.7117(9) 1.1161(13) 0.233(7) Uani 1 1 d .
H23F H 0.6873 0.7091 1.0726 0.349 Uiso 1 1 calc R
H23G H 0.7206 0.7245 1.1642 0.349 Uiso 1 1 calc R
H23H H 0.6282 0.7390 1.1021 0.349 Uiso 1 1 calc R
C23D C 0.6176(11) 0.6565(12) 1.1919(14) 0.291(12) Uani 1 1 d .
H23I H 0.5991 0.6189 1.1992 0.436 Uiso 1 1 calc R
H23J H 0.5724 0.6837 1.1750 0.436 Uiso 1 1 calc R
H23K H 0.6626 0.6693 1.2421 0.436 Uiso 1 1 calc R
N24 N 0.7439(8) 0.5138(7) 1.2280(8) 0.202(5) Uani 1 1 d .
C24A C 0.7280(11) 0.4523(9) 1.2291(10) 0.197(6) Uani 1 1 d .
H24D H 0.6796 0.4471 1.2388 0.236 Uiso 1 1 calc R
C24' C 0.7108(12) 0.4257(9) 1.1532(14) 0.206(7) Uani 1 1 d .
O24 O 0.7630(8) 0.4330(5) 1.1221(7) 0.213(4) Uani 1 1 d .
C24B C 0.8009(14) 0.4314(11) 1.2982(12) 0.262(10) Uani 1 1 d .
H24E H 0.7851 0.4055 1.3298 0.314 Uiso 1 1 calc R
H24F H 0.8364 0.4103 1.2811 0.314 Uiso 1 1 calc R
C24G C 0.8439(17) 0.4804(12) 1.3453(14) 0.321(15) Uani 1 1 d .
H24G H 0.9031 0.4726 1.3760 0.385 Uiso 1 1 calc R
H24H H 0.8222 0.4913 1.3823 0.385 Uiso 1 1 calc R
C24D C 0.8280(12) 0.5248(9) 1.2859(10) 0.260(10) Uani 1 1 d .
H24I H 0.8340 0.5632 1.3094 0.313 Uiso 1 1 calc R
H24J H 0.8653 0.5213 1.2618 0.313 Uiso 1 1 calc R
N25 N 0.6511(9) 0.3875(7) 1.1135(9) 0.195(4) Uani 1 1 d .
H25 H 0.6194 0.3794 1.1351 0.234 Uiso 1 1 calc R
C25A C 0.6308(10) 0.3560(9) 1.0350(12) 0.182(5) Uani 1 1 d .
C25' C 0.5927(10) 0.3962(10) 0.9646(11) 0.188(6) Uani 1 1 d .
O25 O 0.5845(10) 0.3762(5) 0.9004(8) 0.272(7) Uani 1 1 d .
C25B C 0.691(2) 0.3198(9) 1.0335(14) 0.286(13) Uani 1 1 d .
H25A H 0.7136 0.2959 1.0810 0.429 Uiso 1 1 calc R
H25B H 0.7345 0.3428 1.0321 0.429 Uiso 1 1 calc R
H25C H 0.6663 0.2957 0.9862 0.429 Uiso 1 1 calc R
C25G C 0.5565(16) 0.3134(8) 1.0202(11) 0.293(12) Uani 1 1 d .
H25D H 0.5122 0.3348 1.0226 0.439 Uiso 1 1 calc R
H25E H 0.5759 0.2838 1.0611 0.439 Uiso 1 1 calc R
H25F H 0.5365 0.2956 0.9679 0.439 Uiso 1 1 calc R
N26 N 0.5703(6) 0.4497(6) 0.9743(6) 0.158(3) Uani 1 1 d .
H26 H 0.5808 0.4612 1.0220 0.190 Uiso 1 1 calc R
C26A C 0.5266(8) 0.4907(6) 0.9034(7) 0.146(4) Uani 1 1 d .
H26A H 0.4884 0.4688 0.8554 0.175 Uiso 1 1 calc R
C26' C 0.5904(6) 0.5217(5) 0.8865(7) 0.131(3) Uani 1 1 d .
O26 O 0.6460(4) 0.5520(3) 0.9364(4) 0.147(2) Uani 1 1 d .
C26B C 0.4821(8) 0.5308(7) 0.9241(8) 0.177(5) Uani 1 1 d .
H26B H 0.5221 0.5522 0.9707 0.213 Uiso 1 1 calc R
H26C H 0.4477 0.5089 0.9420 0.213 Uiso 1 1 calc R
C26G C 0.4228(11) 0.5776(8) 0.8592(11) 0.205(6) Uani 1 1 d .
H26G H 0.4526 0.5955 0.8324 0.246 Uiso 1 1 calc R
C26D C 0.3414(8) 0.5406(10) 0.7917(8) 0.247(9) Uani 1 1 d .
H26D H 0.3602 0.5114 0.7671 0.370 Uiso 1 1 calc R
H26E H 0.3041 0.5667 0.7507 0.370 Uiso 1 1 calc R
H26F H 0.3127 0.5225 0.8181 0.370 Uiso 1 1 calc R
C26E C 0.3924(14) 0.6223(11) 0.893(2) 0.318(14) Uani 1 1 d .
H26H H 0.4384 0.6447 0.9313 0.477 Uiso 1 1 calc R
H26I H 0.3636 0.6047 0.9197 0.477 Uiso 1 1 calc R
H26J H 0.3548 0.6472 0.8505 0.477 Uiso 1 1 calc R
N27 N 0.5797(5) 0.5158(4) 0.8109(5) 0.140(3) Uani 1 1 d .
H27 H 0.5391 0.4944 0.7783 0.168 Uiso 1 1 calc R
C27A C 0.6322(6) 0.5434(4) 0.7797(6) 0.119(3) Uani 1 1 d .
H27A H 0.6893 0.5462 0.8235 0.143 Uiso 1 1 calc R
C27' C 0.6002(6) 0.6029(5) 0.7517(5) 0.121(3) Uani 1 1 d .
O27 O 0.5285(4) 0.6099(3) 0.6967(3) 0.136(2) Uani 1 1 d .
C27B C 0.6319(7) 0.5065(5) 0.7155(7) 0.136(3) Uani 1 1 d .
H27B H 0.5756 0.5046 0.6716 0.163 Uiso 1 1 calc R
H27C H 0.6479 0.4674 0.7365 0.163 Uiso 1 1 calc R
C27G C 0.6886(10) 0.5265(6) 0.6824(10) 0.156(5) Uani 1 1 d .
C27D C 0.6658(12) 0.5220(9) 0.6066(15) 0.215(7) Uani 1 1 d .
H27D H 0.6123 0.5086 0.5730 0.258 Uiso 1 1 calc R
C27E C 0.7210(16) 0.5370(12) 0.5696(12) 0.250(9) Uani 1 1 d .
H27E H 0.7015 0.5339 0.5140 0.300 Uiso 1 1 calc R
C27F C 0.7958(16) 0.5543(9) 0.616(2) 0.240(8) Uani 1 1 d .
H27F H 0.8297 0.5659 0.5929 0.287 Uiso 1 1 calc R
C27H C 0.8261(12) 0.5558(10) 0.6986(17) 0.218(7) Uani 1 1 d .
H27H H 0.8809 0.5660 0.7331 0.262 Uiso 1 1 calc R
C27I C 0.7710(13) 0.5413(7) 0.7272(11) 0.203(7) Uani 1 1 d .
H27I H 0.7917 0.5414 0.7831 0.243 Uiso 1 1 calc R
N28 N 0.6515(5) 0.6469(3) 0.7878(4) 0.121(2) Uani 1 1 d .
H28 H 0.7012 0.6393 0.8244 0.145 Uiso 1 1 calc R
C28A C 0.6267(7) 0.7089(4) 0.7677(6) 0.126(3) Uani 1 1 d .
H28A H 0.5698 0.7091 0.7233 0.152 Uiso 1 1 calc R
C28' C 0.6786(10) 0.7407(7) 0.7401(8) 0.146(4) Uani 1 1 d .
O28 O 0.6690(7) 0.7898(5) 0.7203(7) 0.214(4) Uani 1 1 d .
C28B C 0.6248(7) 0.7408(5) 0.8393(8) 0.149(4) Uani 1 1 d .
H28B H 0.6078 0.7808 0.8215 0.179 Uiso 1 1 calc R
C28G C 0.5567(8) 0.7144(6) 0.8588(9) 0.184(5) Uani 1 1 d .
H28C H 0.5571 0.7343 0.9042 0.275 Uiso 1 1 calc R
H28D H 0.5680 0.6739 0.8715 0.275 Uiso 1 1 calc R
H28E H 0.5030 0.7187 0.8127 0.275 Uiso 1 1 calc R
C28D C 0.7074(8) 0.7441(6) 0.9131(8) 0.180(5) Uani 1 1 d .
H28F H 0.7013 0.7644 0.9550 0.270 Uiso 1 1 calc R
H28G H 0.7462 0.7645 0.9004 0.270 Uiso 1 1 calc R
H28H H 0.7277 0.7056 0.9311 0.270 Uiso 1 1 calc R
O2M O 0.7373(6) 0.7098(4) 0.7362(5) 0.164(3) Uani 1 1 d .
C2M C 0.7891(10) 0.7396(8) 0.7054(9) 0.219(7) Uani 1 1 d .
H2M1 H 0.8292 0.7129 0.7042 0.329 Uiso 1 1 calc R
H2M2 H 0.8175 0.7716 0.7403 0.329 Uiso 1 1 calc R
H2M3 H 0.7542 0.7538 0.6518 0.329 Uiso 1 1 calc R
O1W O 1.4381(8) 0.4499(7) 1.6921(5) 0.287(7) Uani 1 1 d .

loop_
_atom_site_aniso_label
_atom_site_aniso_U_11
_atom_site_aniso_U_22
_atom_site_aniso_U_33
_atom_site_aniso_U_23
_atom_site_aniso_U_13
_atom_site_aniso_U_12
C11 0.26(5) 0.24(3) 0.29(4) -0.03(3) -0.01(4) -0.02(3)
C12 0.26(2) 0.76(7) 0.27(3) -0.13(4) 0.14(3) -0.12(3)
C13 0.64(7) 0.74(10) 0.46(6) -0.06(6) 0.44(6) -0.29(7)
C14 0.24(2) 0.41(3) 0.231(19) 0.044(18) 0.108(17) 0.01(2)
O1 0.137(9) 0.86(6) 0.162(10) 0.034(17) 0.074(8) 0.092(16)
C10' 0.17(2) 0.47(4) 0.115(13) -0.030(17) 0.034(14) -0.04(2)
O10 0.189(11) 0.51(2) 0.179(11) 0.035(14) 0.079(10) -0.066(14)
N11 0.113(7) 0.280(14) 0.142(9) -0.043(8) 0.056(7) -0.018(7)
C11A 0.096(6) 0.147(9) 0.099(6) -0.014(6) 0.006(6) 0.011(5)
C11' 0.086(6) 0.146(8) 0.093(6) 0.004(6) 0.007(6) -0.008(6)
O11 0.088(4) 0.173(6) 0.115(4) -0.021(4) 0.011(4) -0.006(4)
C11B 0.141(10) 0.147(11) 0.204(13) 0.016(10) 0.005(10) 0.000(7)
C11G 0.25(2) 0.29(3) 0.26(2) 0.08(2) 0.115(18) -0.021(17)
C11D 0.32(4) 0.63(8) 0.39(4) 0.10(4) -0.21(4) -0.23(5)
C11E 0.75(8) 0.20(2) 0.63(7) 0.16(3) 0.41(7) 0.08(3)
N12 0.075(4) 0.154(6) 0.092(4) -0.024(5) -0.001(4) 0.014(4)
C12A 0.079(5) 0.147(8) 0.087(5) -0.010(5) 0.011(4) 0.004(5)
C12' 0.085(6) 0.164(8) 0.079(5) -0.002(5) 0.010(5) 0.014(5)
O12 0.085(3) 0.202(6) 0.081(3) -0.014(4) -0.010(3) 0.015(4)
C12B 0.108(7) 0.172(11) 0.103(6) -0.004(6) 0.031(5) 0.014(6)
C12G 0.136(9) 0.148(8) 0.108(8) -0.003(6) 0.037(8) 0.010(7)
C12D 0.140(9) 0.178(10) 0.116(8) 0.013(7) 0.018(7) -0.001(7)
C12E 0.184(17) 0.30(2) 0.114(11) 0.030(11) 0.029(11) -0.028(16)
C12F 0.187(18) 0.34(3) 0.152(13) 0.064(14) 0.046(15) 0.006(17)
C12H 0.242(18) 0.259(18) 0.184(14) -0.022(13) 0.141(15) -0.031(15)
C12I 0.171(12) 0.263(16) 0.164(13) -0.009(11) 0.077(10) 0.011(11)
N13 0.073(4) 0.158(6) 0.088(4) 0.000(4) 0.002(4) 0.010(4)
C13A 0.086(6) 0.176(10) 0.088(5) -0.001(6) 0.007(5) 0.014(7)
C13' 0.105(8) 0.194(11) 0.074(5) 0.020(7) 0.020(6) 0.027(8)
O13 0.095(4) 0.210(7) 0.106(4) 0.003(4) 0.006(4) 0.027(4)
C13B 0.116(8) 0.186(11) 0.115(7) 0.012(7) 0.039(7) 0.008(8)
C13G 0.163(12) 0.33(2) 0.217(16) 0.079(16) 0.087(13) 0.011(13)
C13D 0.215(14) 0.205(15) 0.160(11) 0.045(10) 0.064(11) 0.010(12)
N14 0.108(6) 0.184(9) 0.101(5) -0.022(6) -0.008(5) 0.017(6)
C14A 0.164(10) 0.161(10) 0.103(7) -0.007(7) 0.020(7) 0.054(9)
C14' 0.131(9) 0.149(9) 0.115(8) 0.001(6) 0.006(8) 0.036(7)
O14 0.139(6) 0.180(7) 0.127(5) 0.001(5) 0.034(5) 0.030(5)
C14B 0.196(14) 0.170(10) 0.158(10) -0.026(9) -0.018(10) 0.048(10)
C14G 0.24(2) 0.25(2) 0.26(2) -0.024(19) -0.005(18) 0.044(16)
C14D 0.133(9) 0.196(13) 0.117(7) -0.005(8) -0.013(7) 0.008(8)
N15 0.136(7) 0.179(8) 0.098(5) 0.001(5) 0.009(5) 0.045(6)
C15A 0.122(7) 0.138(8) 0.108(7) 0.003(6) 0.016(6) 0.026(6)
C15' 0.111(7) 0.133(9) 0.096(7) 0.001(7) 0.002(6) 0.022(6)
O15 0.168(7) 0.170(6) 0.103(4) -0.011(4) 0.024(5) -0.014(5)
C15B 0.172(11) 0.200(12) 0.133(8) 0.019(8) -0.008(8) 0.088(10)
C15G 0.217(14) 0.146(9) 0.143(9) 0.003(8) 0.015(10) -0.010(10)
N16 0.100(5) 0.143(7) 0.094(5) -0.006(5) 0.003(4) 0.009(5)
C16A 0.084(6) 0.161(9) 0.085(5) 0.010(6) -0.004(5) 0.005(6)
C16' 0.087(6) 0.122(6) 0.092(6) -0.003(5) 0.004(5) 0.007(5)
O16 0.081(3) 0.178(6) 0.078(3) 0.001(3) -0.017(3) 0.018(3)
C16B 0.080(5) 0.190(11) 0.097(6) -0.008(7) -0.006(5) -0.007(6)
C16G 0.149(9) 0.172(11) 0.151(10) 0.021(9) 0.031(9) -0.020(8)
C16D 0.137(9) 0.209(12) 0.140(9) -0.019(8) -0.005(8) -0.036(8)
C16E 0.173(12) 0.33(2) 0.188(13) 0.116(15) 0.036(11) -0.048(13)
N17 0.103(5) 0.137(6) 0.084(4) -0.007(4) 0.003(4) -0.003(4)
C17A 0.097(6) 0.152(9) 0.084(6) -0.001(5) 0.011(5) 0.012(6)
C17' 0.107(8) 0.129(8) 0.105(6) -0.007(6) -0.004(6) -0.013(6)
O17 0.133(6) 0.156(6) 0.155(6) -0.030(5) -0.007(5) -0.022(5)
C17B 0.136(8) 0.162(8) 0.103(7) 0.002(6) 0.031(6) 0.022(7)
C17G 0.143(10) 0.166(10) 0.097(6) 0.001(7) 0.026(7) 0.003(8)
C17D 0.223(16) 0.192(13) 0.141(9) -0.037(9) 0.064(10) 0.029(11)
C17E 0.24(2) 0.30(2) 0.225(19) -0.16(2) 0.070(18) 0.014(18)
C17F 0.160(15) 0.284(19) 0.158(12) -0.034(13) 0.031(12) 0.016(13)
C17H 0.143(12) 0.30(2) 0.181(16) -0.010(15) 0.060(13) 0.010(14)
C17I 0.128(11) 0.264(16) 0.149(10) -0.023(10) 0.048(10) -0.014(11)
N18 0.130(7) 0.127(7) 0.130(6) 0.001(5) 0.000(6) -0.006(5)
C18A 0.157(11) 0.111(9) 0.194(14) -0.011(9) 0.008(10) 0.009(7)
C18' 0.40(4) 0.132(14) 0.21(2) 0.028(14) 0.05(3) 0.03(2)
O18 0.61(5) 0.31(2) 0.30(2) -0.15(2) 0.11(3) -0.02(3)
C18B 0.158(15) 0.31(3) 0.27(2) 0.16(2) -0.051(17) -0.046(19)
C18G 0.46(5) 0.39(4) 0.32(3) 0.17(3) 0.21(4) 0.15(4)
C18D 0.26(3) 0.38(3) 0.35(4) 0.04(3) 0.10(3) -0.02(2)
O1M 0.28(2) 0.276(19) 0.293(18) -0.079(14) 0.039(16) 0.113(16)
C1M 0.30(3) 0.26(2) 0.34(3) -0.01(2) 0.01(3) 0.03(2)
C21 0.192(15) 0.35(3) 0.189(16) -0.007(17) 0.114(15) 0.021(17)
C22 0.31(2) 0.31(2) 0.27(2) 0.06(2) 0.17(2) 0.09(2)
C23 0.31(3) 0.96(11) 0.174(15) -0.22(4) 0.097(17) -0.04(4)
C24 0.198(17) 0.38(3) 0.46(4) 0.19(3) 0.19(2) 0.035(19)
O2 0.127(6) 0.359(14) 0.121(5) -0.015(7) 0.050(5) 0.002(7)
C20' 0.119(10) 0.224(13) 0.139(10) 0.000(10) 0.053(9) 0.000(9)
O20 0.095(5) 0.269(10) 0.141(5) 0.006(6) 0.005(5) 0.009(6)
N21 0.095(6) 0.193(8) 0.120(6) 0.030(6) 0.005(5) -0.002(5)
C21A 0.088(6) 0.155(9) 0.091(6) 0.003(6) 0.015(5) 0.001(6)
C21' 0.086(6) 0.139(7) 0.091(6) 0.006(5) 0.000(5) 0.005(5)
O21 0.076(3) 0.181(6) 0.097(3) 0.001(4) -0.012(3) -0.008(4)
C21B 0.103(7) 0.187(13) 0.196(12) 0.041(10) 0.017(8) -0.008(8)
C21G 0.28(2) 0.176(18) 0.61(6) 0.09(3) 0.20(3) -0.013(17)
C21D 0.53(6) 0.27(6) 1.21(11) -0.04(7) 0.32(7) -0.08(5)
C21E 0.58(7) 0.79(10) 0.79(10) -0.39(8) 0.53(7) -0.42(7)
N22 0.079(4) 0.139(6) 0.096(5) -0.008(4) 0.003(4) -0.001(4)
C22A 0.081(5) 0.122(7) 0.092(6) 0.006(5) 0.006(5) 0.002(5)
C22' 0.077(6) 0.141(7) 0.098(6) -0.007(5) -0.005(6) -0.007(5)
O22 0.081(4) 0.195(6) 0.104(4) -0.034(4) 0.003(3) -0.013(4)
C22B 0.137(8) 0.161(10) 0.096(6) 0.006(7) 0.015(6) 0.002(7)
C22G 0.113(8) 0.142(9) 0.124(9) 0.001(7) 0.020(8) 0.005(7)
C22D 0.127(11) 0.199(13) 0.150(11) 0.014(10) 0.022(9) 0.046(9)
C22E 0.27(3) 0.27(2) 0.21(2) 0.018(19) 0.11(2) 0.13(2)
C22F 0.18(2) 0.32(3) 0.194(19) -0.112(18) -0.043(19) 0.00(2)
C22H 0.185(17) 0.205(15) 0.181(14) -0.064(12) -0.005(15) 0.026(14)
C22I 0.147(10) 0.121(8) 0.175(11) 0.034(9) 0.008(10) 0.006(8)
N23 0.077(5) 0.188(8) 0.104(5) 0.006(5) 0.007(5) -0.011(4)
C23A 0.101(7) 0.176(11) 0.131(9) -0.006(8) 0.027(7) -0.022(7)
C23' 0.125(10) 0.223(14) 0.132(9) 0.008(10) 0.033(9) -0.034(10)
O23 0.126(6) 0.259(10) 0.164(7) 0.011(7) 0.040(6) -0.041(6)
C23B 0.119(9) 0.264(18) 0.181(13) -0.030(12) 0.057(10) 0.013(10)
C23G 0.193(14) 0.200(16) 0.29(2) 0.028(15) 0.098(14) 0.017(12)
C23D 0.188(14) 0.41(4) 0.31(2) 0.05(2) 0.152(17) 0.088(18)
N24 0.152(10) 0.235(14) 0.158(9) 0.056(9) 0.019(9) -0.041(9)
C24A 0.177(14) 0.209(15) 0.135(11) 0.045(11) 0.012(11) -0.034(11)
C24' 0.153(13) 0.242(18) 0.175(17) 0.032(14) 0.035(13) -0.056(12)
O24 0.176(8) 0.218(9) 0.197(9) 0.040(7) 0.043(8) 0.001(7)
C24B 0.206(18) 0.31(2) 0.178(14) -0.003(17) 0.009(15) -0.101(18)
C24G 0.30(3) 0.29(2) 0.213(18) 0.11(2) -0.017(18) -0.08(2)
C24D 0.203(16) 0.252(19) 0.168(12) 0.070(13) -0.049(12) -0.048(13)
N25 0.179(11) 0.203(11) 0.163(10) 0.042(9) 0.044(9) -0.011(9)
C25A 0.174(13) 0.155(12) 0.188(16) 0.021(13) 0.059(12) 0.007(10)
C25' 0.194(13) 0.164(15) 0.144(12) 0.007(13) 0.026(10) -0.033(11)
O25 0.391(19) 0.191(9) 0.146(7) -0.020(7) 0.050(10) 0.008(9)
C25B 0.47(4) 0.149(14) 0.25(2) 0.032(14) 0.18(3) 0.01(2)
C25G 0.39(3) 0.217(18) 0.212(16) -0.009(13) 0.087(18) -0.16(2)
N26 0.128(7) 0.169(9) 0.126(7) 0.021(7) 0.014(5) -0.014(6)
C26A 0.116(8) 0.143(9) 0.135(9) -0.001(7) 0.022(7) -0.021(7)
C26' 0.086(7) 0.139(8) 0.110(7) 0.014(6) -0.004(6) -0.016(6)
O26 0.097(4) 0.176(6) 0.111(4) 0.005(4) -0.001(4) -0.026(4)
C26B 0.128(9) 0.202(13) 0.130(8) 0.040(9) -0.002(8) -0.031(9)
C26G 0.201(15) 0.219(15) 0.222(14) 0.083(13) 0.121(14) 0.043(13)
C26D 0.107(9) 0.40(3) 0.145(9) 0.063(14) -0.016(8) 0.013(13)
C26E 0.212(18) 0.24(2) 0.52(4) -0.08(3) 0.19(2) -0.037(16)
N27 0.113(6) 0.133(6) 0.102(5) 0.021(5) -0.012(5) -0.032(5)
C27A 0.090(6) 0.105(6) 0.097(6) 0.010(5) -0.014(5) 0.000(5)
C27' 0.091(6) 0.147(8) 0.089(5) 0.021(5) 0.011(5) 0.001(6)
O27 0.086(4) 0.145(5) 0.102(3) 0.014(3) -0.021(3) -0.003(3)
C27B 0.101(7) 0.118(7) 0.122(8) -0.013(6) -0.005(6) 0.000(6)
C27G 0.120(12) 0.148(9) 0.130(9) 0.003(8) -0.003(10) 0.035(8)
C27D 0.137(13) 0.256(18) 0.182(18) 0.038(15) 0.013(15) 0.047(12)
C27E 0.156(15) 0.38(3) 0.183(15) 0.012(15) 0.049(16) 0.024(17)
C27F 0.168(18) 0.266(18) 0.24(2) -0.038(18) 0.059(17) -0.019(13)
C27H 0.125(12) 0.280(19) 0.22(2) -0.043(17) 0.058(15) -0.021(12)
C27I 0.146(13) 0.209(16) 0.197(15) -0.029(11) 0.031(14) -0.028(11)
N28 0.099(5) 0.099(5) 0.099(4) 0.016(4) -0.011(4) -0.004(4)
C28A 0.119(7) 0.112(7) 0.096(6) -0.001(6) 0.006(6) 0.001(6)
C28' 0.127(10) 0.118(10) 0.139(9) 0.009(8) 0.016(8) -0.004(8)
O28 0.245(10) 0.131(7) 0.212(9) 0.020(7) 0.059(8) -0.020(7)
C28B 0.103(7) 0.115(7) 0.166(10) 0.007(7) 0.009(8) 0.010(5)
C28G 0.151(10) 0.173(11) 0.220(14) -0.027(10) 0.079(11) -0.002(9)
C28D 0.147(10) 0.185(11) 0.145(9) -0.026(8) 0.013(9) -0.001(8)
O2M 0.144(6) 0.177(7) 0.126(5) 0.032(5) 0.023(5) -0.023(6)
C2M 0.176(12) 0.286(18) 0.175(12) 0.074(12) 0.063(11) -0.036(12)
O1W 0.257(11) 0.399(18) 0.114(5) -0.008(8) 0.008(6) -0.153(12)

loop_
_atom_type_symbol
_atom_type_description
_atom_type_scat_dispersion_real
_atom_type_scat_dispersion_imag
_atom_type_scat_source
C C 0.0181 0.0000 'International Tables Vol C Tables 4.2.6.8 and 6.1.1.4'
H H 0.0000 0.0000 'International Tables Vol C Tables 4.2.6.8 and 6.1.1.4'
N N 0.0311 0.0000 'International Tables Vol C Tables 4.2.6.8 and 6.1.1.4'
O O 0.0492 0.0000 'International Tables Vol C Tables 4.2.6.8 and 6.1.1.4'

loop_
_geom_angle_atom_site_label_1
_geom_angle_atom_site_label_2
_geom_angle_atom_site_label_3
_geom_angle
C13 C11 C14 105(5)
C13 C11 O1 130(5)
C14 C11 O1 107(3)
C13 C11 C12 97(4)
C14 C11 C12 103(3)
O1 C11 C12 112(3)
C10' O1 C11 113(3)
O10 C10' O1 123(3)
O10 C10' N11 124(2)
O1 C10' N11 106(2)
C10' N11 C11A 121.7(15)
N11 C11A C11' 110.8(9)
N11 C11A C11B 110.5(12)
C11' C11A C11B 109.7(11)
N12 C11' O11 123.3(9)
N12 C11' C11A 120.4(8)
O11 C11' C11A 116.1(11)
C11G C11B C11A 122.8(18)
C11B C11G C11D 113(2)
C11B C11G C11E 102(3)
C11D C11G C11E 110(3)
C11' N12 C12A 126.7(8)
N12 C12A C12' 112.3(8)
N12 C12A C12B 111.2(8)
C12' C12A C12B 110.6(8)
O12 C12' N13 123.9(8)
O12 C12' C12A 119.4(8)
N13 C12' C12A 116.1(7)
C12G C12B C12A 114.7(9)
C12I C12G C12D 114.7(12)
C12I C12G C12B 125.3(12)
C12D C12G C12B 120.0(12)
C12G C12D C12E 125.0(16)
C12F C12E C12D 119(2)
C12H C12F C12E 122(2)
C12F C12H C12I 119.4(17)
C12G C12I C12H 119.5(15)
C12' N13 C13A 124.4(7)
N13 C13A C13B 111.3(9)
N13 C13A C13' 103.1(8)
C13B C13A C13' 113.4(10)
O13 C13' N14 122.4(11)
O13 C13' C13A 116.1(12)
N14 C13' C13A 121.3(10)
C13D C13B C13G 111.5(12)
C13D C13B C13A 113.1(11)
C13G C13B C13A 108.6(12)
C13' N14 C14D 122.6(11)
C13' N14 C14A 120.4(9)
C14D N14 C14A 116.7(11)
N14 C14A C14B 104.0(10)
N14 C14A C14' 106.8(9)
C14B C14A C14' 113.4(13)
O14 C14' N15 120.8(12)
O14 C14' C14A 122.6(10)
N15 C14' C14A 116.3(13)
C14A C14B C14G 106.3(13)
C14B C14G C14D 97.6(13)
N14 C14D C14G 103.0(12)
C14' N15 C15A 126.0(10)
N15 C15A C15G 113.4(10)
N15 C15A C15' 111.1(10)
C15G C15A C15' 108.9(10)
N15 C15A C15B 107.2(10)
C15G C15A C15B 111.0(11)
C15' C15A C15B 104.9(9)
O15 C15' N16 121.8(11)
O15 C15' C15A 120.6(12)
N16 C15' C15A 117.4(11)
C15' N16 C16A 122.3(9)
C16B C16A C16' 110.3(9)
C16B C16A N16 109.3(9)
C16' C16A N16 112.3(8)
O16 C16' N17 122.1(8)
O16 C16' C16A 121.8(9)
N17 C16' C16A 116.1(8)
C16A C16B C16G 117.0(10)
C16B C16G C16E 113.5(14)
C16B C16G C16D 112.7(10)
C16E C16G C16D 107.2(11)
C16' N17 C17A 123.2(8)
N17 C17A C17' 107.2(9)
N17 C17A C17B 107.6(8)
C17' C17A C17B 113.9(9)
O17 C17' N18 121.4(11)
O17 C17' C17A 121.7(10)
N18 C17' C17A 116.6(9)
C17G C17B C17A 110.9(9)
C17D C17G C17I 111.3(14)
C17D C17G C17B 127.0(13)
C17I C17G C17B 121.5(13)
C17E C17D C17G 128.2(17)
C17D C17E C17F 118.0(15)
C17H C17F C17E 120.2(19)
C17I C17H C17F 119.4(18)
C17H C17I C17G 122.8(16)
C17' N18 C18A 123.0(10)
C18' C18A C18B 117.9(18)
C18' C18A N18 104.3(14)
C18B C18A N18 108.4(14)
O18 C18' O1M 113(3)
O18 C18' C18A 130(3)
O1M C18' C18A 116(2)
C18D C18B C18A 139(2)
C18D C18B C18G 103(3)
C18A C18B C18G 106.7(15)
C18' O1M C1M 132(2)
C23 C21 O2 108(2)
C23 C21 C22 115(3)
O2 C21 C22 109.7(14)
C23 C21 C24 116(3)
O2 C21 C24 104.3(17)
C22 C21 C24 103.8(16)
C20' O2 C21 122.3(13)
O2 C20' O20 125.4(13)
O2 C20' N21 110.6(14)
O20 C20' N21 123.3(13)
C20' N21 C21A 125.2(10)
N21 C21A C21' 105.5(9)
N21 C21A C21B 112.6(10)
C21' C21A C21B 111.8(9)
O21 C21' N22 119.6(9)
O21 C21' C21A 124.0(9)
N22 C21' C21A 116.3(8)
C21A C21B C21G 115.2(14)
C21E C21G C21B 107(3)
C21E C21G C21D 98(3)
C21B C21G C21D 98(2)
C21' N22 C22A 124.5(8)
N22 C22A C22' 110.3(8)
N22 C22A C22B 109.8(8)
C22' C22A C22B 112.7(9)
O22 C22' N23 122.3(10)
O22 C22' C22A 122.6(9)
N23 C22' C22A 114.8(8)
C22G C22B C22A 116.5(9)
C22D C22G C22I 119.2(15)
C22D C22G C22B 121.8(14)
C22I C22G C22B 119.0(15)
C22G C22D C22E 114.2(18)
C22F C22E C22D 123(3)
C22H C22F C22E 122(3)
C22F C22H C22I 118(2)
C22H C22I C22G 122.2(17)
C22' N23 C23A 123.9(8)
N23 C23A C23' 106.2(11)
N23 C23A C23B 112.5(11)
C23' C23A C23B 111.9(12)
O23 C23' N24 118.8(15)
O23 C23' C23A 120.0(13)
N24 C23' C23A 120.6(13)
C23G C23B C23D 110.7(18)
C23G C23B C23A 111.5(13)
C23D C23B C23A 110.5(16)
C24D N24 C23' 129.0(15)
C24D N24 C24A 108.3(15)
C23' N24 C24A 121.2(14)
C24' C24A C24B 115.7(19)
C24' C24A N24 110.9(14)
C24B C24A N24 103.5(16)
O24 C24' C24A 120.1(17)
O24 C24' N25 114(2)
C24A C24' N25 126(2)
C24G C24B C24A 108(2)
C24B C24G C24D 103.4(18)
N24 C24D C24G 102.7(16)
C24' N25 C25A 128.9(17)
C25B C25A N25 117.7(18)
C25B C25A C25' 114(2)
N25 C25A C25' 111.1(17)
C25B C25A C25G 104(2)
N25 C25A C25G 105.9(16)
C25' C25A C25G 102.8(14)
O25 C25' N26 124.8(16)
O25 C25' C25A 115(2)
N26 C25' C25A 120.0(19)
C25' N26 C26A 121.6(13)
C26B C26A C26' 110.0(11)
C26B C26A N26 107.8(12)
C26' C26A N26 109.5(10)
O26 C26' N27 121.7(10)
O26 C26' C26A 123.4(11)
N27 C26' C26A 114.8(10)
C26A C26B C26G 120.5(14)
C26E C26G C26D 108.2(15)
C26E C26G C26B 114.1(19)
C26D C26G C26B 106.1(13)
C26' N27 C27A 124.6(8)
N27 C27A C27' 108.6(8)
N27 C27A C27B 108.2(9)
C27' C27A C27B 113.3(8)
O27 C27' N28 122.7(9)
O27 C27' C27A 120.1(9)
N28 C27' C27A 117.2(8)
C27A C27B C27G 114.4(10)
C27D C27G C27I 114(2)
C27D C27G C27B 119.8(18)
C27I C27G C27B 125.8(16)
C27G C27D C27E 123(2)
C27F C27E C27D 119(2)
C27E C27F C27H 120(2)
C27F C27H C27I 116(2)
C27G C27I C27H 127.1(19)
C27' N28 C28A 123.0(7)
C28' C28A C28B 109.9(10)
C28' C28A N28 113.7(11)
C28B C28A N28 111.4(9)
O28 C28' O2M 120.8(16)
O28 C28' C28A 124.6(16)
O2M C28' C28A 114.6(13)
C28A C28B C28D 114.2(10)
C28A C28B C28G 110.6(10)
C28D C28B C28G 111.5(12)
C28' O2M C2M 116.4(13)

loop_
_geom_bond_atom_site_label_1
_geom_bond_atom_site_label_2
_geom_bond_distance
C11 C13 1.32(6)
C11 C14 1.63(4)
C11 O1 1.35(6)
C11 C12 1.75(5)
O1 C10' 1.32(2)
C10' O10 1.142(19)
C10' N11 1.29(3)
N11 C11A 1.415(14)
C11A C11' 1.499(14)
C11A C11B 1.591(18)
C11' N12 1.255(12)
C11' O11 1.283(10)
C11B C11G 1.34(2)
C11G C11D 1.66(3)
C11G C11E 1.64(4)
N12 C12A 1.435(11)
C12A C12' 1.493(12)
C12A C12B 1.518(14)
C12' O12 1.246(9)
C12' N13 1.337(10)
C12B C12G 1.473(15)
C12G C12I 1.358(17)
C12G C12D 1.384(14)
C12D C12E 1.410(19)
C12E C12F 1.27(2)
C12F C12H 1.34(2)
C12H C12I 1.48(2)
N13 C13A 1.463(11)
C13A C13B 1.504(16)
C13A C13' 1.519(15)
C13' O13 1.302(12)
C13' N14 1.305(14)
C13B C13D 1.489(19)
C13B C13G 1.53(2)
N14 C14D 1.428(13)
N14 C14A 1.478(14)
C14A C14B 1.492(19)
C14A C14' 1.518(16)
C14' O14 1.243(13)
C14' N15 1.343(13)
C14B C14G 1.67(3)
C14G C14D 1.63(2)
N15 C15A 1.446(13)
C15A C15G 1.564(18)
C15A C15' 1.527(15)
C15A C15B 1.550(15)
C15' O15 1.230(13)
C15' N16 1.320(13)
N16 C16A 1.521(13)
C16A C16B 1.480(14)
C16A C16' 1.481(13)
C16' O16 1.242(9)
C16' N17 1.334(10)
C16B C16G 1.523(17)
C16G C16E 1.572(18)
C16G C16D 1.508(16)
N17 C17A 1.474(12)
C17A C17' 1.494(14)
C17A C17B 1.503(13)
C17' O17 1.220(11)
C17' N18 1.333(12)
C17B C17G 1.518(16)
C17G C17D 1.364(17)
C17G C17I 1.383(17)
C17D C17E 1.28(2)
C17E C17F 1.33(2)
C17F C17H 1.35(2)
C17H C17I 1.340(19)
N18 C18A 1.408(16)
C18A C18' 1.487(17)
C18A C18B 1.53(3)
C18' O18 1.181(16)
C18' O1M 1.294(18)
C18B C18D 1.47(3)
C18B C18G 1.78(4)
O1M C1M 1.443(19)
C21 C23 1.34(2)
C21 O2 1.478(17)
C21 C22 1.70(3)
C21 C24 1.72(3)
O2 C20' 1.336(15)
C20' O20 1.233(15)
C20' N21 1.351(14)
N21 C21A 1.468(13)
C21A C21' 1.461(13)
C21A C21B 1.527(16)
C21' O21 1.224(9)
C21' N22 1.373(11)
C21B C21G 1.55(3)
C21G C21E 1.52(5)
C21G C21D 1.87(6)
N22 C22A 1.441(11)
C22A C22' 1.473(12)
C22A C22B 1.532(14)
C22' O22 1.229(9)
C22' N23 1.320(11)
C22B C22G 1.460(16)
C22G C22D 1.313(17)
C22G C22I 1.410(17)
C22D C22E 1.55(3)
C22E C22F 1.28(3)
C22F C22H 1.27(3)
C22H C22I 1.44(2)
N23 C23A 1.445(13)
C23A C23' 1.503(18)
C23A C23B 1.573(19)
C23' O23 1.259(14)
C23' N24 1.332(16)
C23B C23G 1.50(2)
C23B C23D 1.45(2)
N24 C24D 1.426(18)
N24 C24A 1.447(19)
C24A C24' 1.44(2)
C24A C24B 1.44(2)
C24' O24 1.325(19)
C24' N25 1.32(2)
C24B C24G 1.42(3)
C24G C24D 1.44(2)
N25 C25A 1.52(2)
C25A C25B 1.38(3)
C25A C25' 1.49(2)
C25A C25G 1.58(2)
C25' O25 1.23(2)
C25' N26 1.34(2)
N26 C26A 1.517(15)
C26A C26B 1.391(17)
C26A C26' 1.508(15)
C26' O26 1.226(11)
C26' N27 1.337(13)
C26B C26G 1.606(19)
C26G C26E 1.44(2)
C26G C26D 1.66(2)
N27 C27A 1.469(12)
C27A C27' 1.486(13)
C27A C27B 1.466(14)
C27' O27 1.238(9)
C27' N28 1.329(11)
C27B C27G 1.495(18)
C27G C27D 1.28(2)
C27G C27I 1.37(2)
C27D C27E 1.49(3)
C27E C27F 1.29(2)
C27F C27H 1.38(3)
C27H C27I 1.37(2)
N28 C28A 1.491(12)
C28A C28' 1.460(17)
C28A C28B 1.536(15)
C28' O28 1.176(14)
C28' O2M 1.309(15)
C28B C28D 1.495(14)
C28B C28G 1.561(16)
O2M C2M 1.475(15)

loop_
_geom_torsion_atom_site_label_1
_geom_torsion_atom_site_label_2
_geom_torsion_atom_site_label_3
_geom_torsion_atom_site_label_4
_geom_torsion
C13 C11 O1 C10' 37(7)
C14 C11 O1 C10' -90(3)
C12 C11 O1 C10' 157(3)
C11 O1 C10' O10 35(5)
C11 O1 C10' N11 -172(3)
O10 C10' N11 C11A -27(4)
O1 C10' N11 C11A -179.2(17)
C10' N11 C11A C11' -118.4(19)
C10' N11 C11A C11B 120(2)
N11 C11A C11' N12 132.2(11)
C11B C11A C11' N12 -105.6(12)
N11 C11A C11' O11 -43.8(13)
C11B C11A C11' O11 78.4(11)
N11 C11A C11B C11G -172.8(17)
C11' C11A C11B C11G 64.8(19)
C11A C11B C11G C11D 66(3)
C11A C11B C11G C11E -176(2)
O11 C11' N12 C12A 1.0(16)
C11A C11' N12 C12A -174.7(10)
C11' N12 C12A C12' -123.8(10)
C11' N12 C12A C12B 111.7(11)
N12 C12A C12' O12 -45.3(13)
C12B C12A C12' O12 79.5(11)
N12 C12A C12' N13 143.0(9)
C12B C12A C12' N13 -92.1(10)
N12 C12A C12B C12G -72.6(11)
C12' C12A C12B C12G 162.0(9)
C12A C12B C12G C12I 82.6(16)
C12A C12B C12G C12D -95.1(12)
C12I C12G C12D C12E 4(2)
C12B C12G C12D C12E -178.5(14)
C12G C12D C12E C12F 2(3)
C12D C12E C12F C12H -7(4)
C12E C12F C12H C12I 5(4)
C12D C12G C12I C12H -5(2)
C12B C12G C12I C12H 177.6(13)
C12F C12H C12I C12G 1(3)
O12 C12' N13 C13A -5.2(16)
C12A C12' N13 C13A 166.1(9)
C12' N13 C13A C13B 125.1(10)
C12' N13 C13A C13' -113.0(10)
N13 C13A C13' O13 -80.9(10)
C13B C13A C13' O13 39.6(13)
N13 C13A C13' N14 95.8(10)
C13B C13A C13' N14 -143.7(10)
N13 C13A C13B C13D -59.6(12)
C13' C13A C13B C13D -175.3(10)
N13 C13A C13B C13G 176.1(9)
C13' C13A C13B C13G 60.4(12)
O13 C13' N14 C14D -176.4(10)
C13A C13' N14 C14D 7.2(17)
O13 C13' N14 C14A 10.5(16)
C13A C13' N14 C14A -165.9(10)
C13' N14 C14A C14B 173.4(12)
C14D N14 C14A C14B 0.0(15)
C13' N14 C14A C14' 53.3(15)
C14D N14 C14A C14' -120.2(12)
N14 C14A C14' O14 46.9(17)
C14B C14A C14' O14 -67.1(16)
N14 C14A C14' N15 -139.0(11)
C14B C14A C14' N15 107.0(13)
N14 C14A C14B C14G 22.1(16)
C14' C14A C14B C14G 137.7(14)
C14A C14B C14G C14D -33.3(19)
C13' N14 C14D C14G 164.5(15)
C14A N14 C14D C14G -22.2(18)
C14B C14G C14D N14 31.6(19)
O14 C14' N15 C15A -0.8(19)
C14A C14' N15 C15A -175.1(12)
C14' N15 C15A C15G 58.1(15)
C14' N15 C15A C15' -64.9(15)
C14' N15 C15A C15B -179.0(12)
N15 C15A C15' O15 165.4(10)
C15G C15A C15' O15 39.8(13)
C15B C15A C15' O15 -79.1(14)
N15 C15A C15' N16 -20.5(13)
C15G C15A C15' N16 -146.1(9)
C15B C15A C15' N16 95.0(11)
O15 C15' N16 C16A 1.2(14)
C15A C15' N16 C16A -172.8(8)
C15' N16 C16A C16B 159.4(8)
C15' N16 C16A C16' -77.9(10)
C16B C16A C16' O16 60.8(12)
N16 C16A C16' O16 -61.4(12)
C16B C16A C16' N17 -117.4(9)
N16 C16A C16' N17 120.3(9)
C16' C16A C16B C16G 53.4(10)
N16 C16A C16B C16G 177.3(8)
C16A C16B C16G C16E -168.6(9)
C16A C16B C16G C16D 69.4(13)
O16 C16' N17 C17A -3.6(14)
C16A C16' N17 C17A 174.7(9)
C16' N17 C17A C17' -82.8(10)
C16' N17 C17A C17B 154.4(9)
N17 C17A C17' O17 -58.1(13)
C17B C17A C17' O17 60.7(14)
N17 C17A C17' N18 128.8(9)
C17B C17A C17' N18 -112.4(11)
N17 C17A C17B C17G 177.9(9)
C17' C17A C17B C17G 59.2(13)
C17A C17B C17G C17D -116.6(13)
C17A C17B C17G C17I 68.1(15)
C17I C17G C17D C17E -1(3)
C17B C17G C17D C17E -177(2)
C17G C17D C17E C17F -2(4)
C17D C17E C17F C17H 3(4)
C17E C17F C17H C17I -1(3)
C17F C17H C17I C17G -3(3)
C17D C17G C17I C17H 3(2)
C17B C17G C17I C17H 179.4(15)
O17 C17' N18 C18A 9.5(19)
C17A C17' N18 C18A -177.4(12)
C17' N18 C18A C18' -113.1(15)
C17' N18 C18A C18B 120.4(16)
C18B C18A C18' O18 -107(3)
N18 C18A C18' O18 132(3)
C18B C18A C18' O1M 60(2)
N18 C18A C18' O1M -60(2)
C18' C18A C18B C18D -56(4)
N18 C18A C18B C18D 62(4)
C18' C18A C18B C18G 169(2)
N18 C18A C18B C18G -73(2)
O18 C18' O1M C1M -15(4)
C18A C18' O1M C1M 175(2)
C23 C21 O2 C20' -177(3)
C22 C21 O2 C20' 57(2)
C24 C21 O2 C20' -54(2)
C21 O2 C20' O20 -20(2)
C21 O2 C20' N21 169.2(15)
O2 C20' N21 C21A 173.2(11)
O20 C20' N21 C21A 2(2)
C20' N21 C21A C21' -129.9(11)
C20' N21 C21A C21B 107.9(12)
N21 C21A C21' O21 -46.4(12)
C21B C21A C21' O21 76.3(14)
N21 C21A C21' N22 136.5(8)
C21B C21A C21' N22 -100.8(11)
N21 C21A C21B C21G -64(2)
C21' C21A C21B C21G 177(2)
C21A C21B C21G C21E 65(4)
C21A C21B C21G C21D 165(3)
O21 C21' N22 C22A 9.1(14)
C21A C21' N22 C22A -173.6(9)
C21' N22 C22A C22' -132.4(9)
C21' N22 C22A C22B 102.7(10)
N22 C22A C22' O22 -44.4(12)
C22B C22A C22' O22 78.8(12)
N22 C22A C22' N23 142.4(8)
C22B C22A C22' N23 -94.4(10)
N22 C22A C22B C22G -68.5(12)
C22' C22A C22B C22G 168.0(10)
C22A C22B C22G C22D 82.3(14)
C22A C22B C22G C22I -96.8(12)
C22I C22G C22D C22E 2.5(18)
C22B C22G C22D C22E -176.6(11)
C22G C22D C22E C22F -9(3)
C22D C22E C22F C22H 14(5)
C22E C22F C22H C22I -11(5)
C22F C22H C22I C22G 5(3)
C22D C22G C22I C22H -1.2(19)
C22B C22G C22I C22H 178.0(13)
O22 C22' N23 C23A -9.5(15)
C22A C22' N23 C23A 163.7(10)
C22' N23 C23A C23' -111.1(12)
C22' N23 C23A C23B 126.2(11)
N23 C23A C23' O23 -76.0(14)
C23B C23A C23' O23 47.2(18)
N23 C23A C23' N24 94.5(14)
C23B C23A C23' N24 -142.4(14)
N23 C23A C23B C23G -59.8(16)
C23' C23A C23B C23G -179.2(14)
N23 C23A C23B C23D 176.7(14)
C23' C23A C23B C23D 57.2(18)
O23 C23' N24 C24D 171.6(17)
C23A C23' N24 C24D 1(3)
O23 C23' N24 C24A 7(2)
C23A C23' N24 C24A -163.3(15)
C24D N24 C24A C24' -115.4(18)
C23' N24 C24A C24' 52(2)
C24D N24 C24A C24B 9(2)
C23' N24 C24A C24B 176.5(15)
C24B C24A C24' O24 -65(2)
N24 C24A C24' O24 52(2)
C24B C24A C24' N25 106(2)
N24 C24A C24' N25 -136.5(18)
C24' C24A C24B C24G 136(2)
N24 C24A C24B C24G 15(2)
C24A C24B C24G C24D -33(3)
C23' N24 C24D C24G 165(2)
C24A N24 C24D C24G -29(2)
C24B C24G C24D N24 38(3)
O24 C24' N25 C25A -6(2)
C24A C24' N25 C25A -177.6(16)
C24' N25 C25A C25B 62(2)
C24' N25 C25A C25' -72(2)
C24' N25 C25A C25G 176.7(17)
C25B C25A C25' O25 35(3)
N25 C25A C25' O25 170.8(15)
C25G C25A C25' O25 -76(2)
C25B C25A C25' N26 -145(2)
N25 C25A C25' N26 -9(2)
C25G C25A C25' N26 103.6(18)
O25 C25' N26 C26A 4(2)
C25A C25' N26 C26A -176.2(11)
C25' N26 C26A C26B 155.9(12)
C25' N26 C26A C26' -84.4(15)
C26B C26A C26' O26 59.4(15)
N26 C26A C26' O26 -58.9(15)
C26B C26A C26' N27 -117.6(11)
N26 C26A C26' N27 124.1(12)
C26' C26A C26B C26G 65.3(15)
N26 C26A C26B C26G -175.3(11)
C26A C26B C26G C26E -169.7(14)
C26A C26B C26G C26D 71.3(15)
O26 C26' N27 C27A 0.9(16)
C26A C26' N27 C27A 178.0(9)
C26' N27 C27A C27' -85.5(11)
C26' N27 C27A C27B 151.1(9)
N27 C27A C27' O27 -61.0(11)
C27B C27A C27' O27 59.3(13)
N27 C27A C27' N28 119.3(9)
C27B C27A C27' N28 -120.5(10)
N27 C27A C27B C27G -175.2(8)
C27' C27A C27B C27G 64.4(12)
C27A C27B C27G C27D -141.8(13)
C27A C27B C27G C27I 49.9(16)
C27I C27G C27D C27E -6(3)
C27B C27G C27D C27E -175.5(15)
C27G C27D C27E C27F 2(3)
C27D C27E C27F C27H 4(3)
C27E C27F C27H C27I -4(3)
C27D C27G C27I C27H 6(3)
C27B C27G C27I C27H 174.9(17)
C27F C27H C27I C27G -1(3)
O27 C27' N28 C28A 2.3(14)
C27A C27' N28 C28A -178.0(10)
C27' N28 C28A C28' -121.3(10)
C27' N28 C28A C28B 113.8(10)
C28B C28A C28' O28 -55.3(15)
N28 C28A C28' O28 179.1(11)
C28B C28A C28' O2M 126.6(10)
N28 C28A C28' O2M 0.9(13)
C28' C28A C28B C28D -64.2(13)
N28 C28A C28B C28D 62.8(13)
C28' C28A C28B C28G 169.0(10)
N28 C28A C28B C28G -64.0(12)
O28 C28' O2M C2M -0.6(17)
C28A C28' O2M C2M 177.6(10)
